data_7712449
loop_
_publ_author_name
'Adilkhanova, Aziza'
'Frolova, Valeriya F.'
'Yessengazin, Azamat'
'\"Oztop\,cu, \"Ozg\"ur'
'Gudun, Kristina A.'
'Segizbayev, Medet'
'Matsokin, Nikita A.'
'Dmitrienko, Anton'
'Pilkington, Melanie'
'Khalimon, Andrey Y.'

_publ_section_title
;
 Synthesis and catalytic performance of nickel phosphinite pincer
 complexes in deoxygenative hydroboration of amides
;
_journal_issue 9
_journal_name_full 'Dalton Transactions'
_journal_page_first 2872
_journal_page_last 2886
_journal_paper_doi 10.1039/D2DT03801C
_journal_volume 52
_journal_year 2023
_chemical_formula_moiety 'C21 H30 N Ni O P S'
_chemical_formula_sum 'C21 H30 N Ni O P S'
_chemical_formula_weight 434.20
_space_group_crystal_system triclinic
_space_group_IT_number 2
_space_group_name_Hall '-P 1'
_space_group_name_H-M_alt 'P -1'
_atom_sites_solution_hydrogens geom
_audit_creation_date 2021-05-16
_audit_creation_method
;
Olex2 1.3
(compiled 2020.11.12 svn.r5f609507 for OlexSys, GUI svn.r6257)
;
_audit_update_record
;
2022-11-22 deposited with the CCDC.	2023-02-07 downloaded from the CCDC.
;
_cell_angle_alpha 109.0510(10)
_cell_angle_beta 94.1800(10)
_cell_angle_gamma 102.8170(10)
_cell_formula_units_Z 2
_cell_length_a 9.1019(4)
_cell_length_b 9.5253(4)
_cell_length_c 13.2196(5)
_cell_measurement_reflns_used 5711
_cell_measurement_temperature 100.0
_cell_measurement_theta_max 30.55
_cell_measurement_theta_min 2.552
_cell_volume 1043.14(8)
_computing_cell_refinement 'SAINT V8.40B (?, 2016)'
_computing_data_reduction 'SAINT V8.40B (?, 2016)'
_computing_molecular_graphics 'Olex2 1.3 (Dolomanov et al., 2009)'
_computing_publication_material 'Olex2 1.3 (Dolomanov et al., 2009)'
_computing_structure_refinement 'XL  (Sheldrick, 2008)'
_diffrn_ambient_temperature 100.0
_diffrn_measured_fraction_theta_full 0.992
_diffrn_measured_fraction_theta_max 0.983
_diffrn_measurement_device_type 'Bruker D8 QUEST'
_diffrn_measurement_method '\f and \w scans'
_diffrn_radiation_type MoK\a
_diffrn_radiation_wavelength 0.71073
_diffrn_reflns_av_R_equivalents 0.0394
_diffrn_reflns_av_unetI/netI 0.0411
_diffrn_reflns_Laue_measured_fraction_full 0.992
_diffrn_reflns_Laue_measured_fraction_max 0.983
_diffrn_reflns_limit_h_max 12
_diffrn_reflns_limit_h_min -12
_diffrn_reflns_limit_k_max 13
_diffrn_reflns_limit_k_min -13
_diffrn_reflns_limit_l_max 17
_diffrn_reflns_limit_l_min -18
_diffrn_reflns_number 15024
_diffrn_reflns_point_group_measured_fraction_full 0.992
_diffrn_reflns_point_group_measured_fraction_max 0.983
_diffrn_reflns_theta_full 25.242
_diffrn_reflns_theta_max 30.555
_diffrn_reflns_theta_min 2.324
_diffrn_source_current 1.4
_diffrn_source_power 0.07
_diffrn_source_voltage 50.0
_diffrn_standards_number 0
_exptl_absorpt_coefficient_mu 1.117
_exptl_absorpt_correction_T_max 0.8622
_exptl_absorpt_correction_T_min 0.5303
_exptl_absorpt_correction_type multi-scan
_exptl_absorpt_process_details
;
SADABS-2016/2 (Bruker,2016/2) was used for absorption correction.
wR2(int) was 0.1156 before and 0.0460 after correction.
The Ratio of minimum to maximum transmission is 0.6151.
The \l/2 correction factor is Not present.
;
_exptl_crystal_colour 'clear orangish yellow'
_exptl_crystal_colour_lustre clear
_exptl_crystal_colour_modifier orangish
_exptl_crystal_colour_primary yellow
_exptl_crystal_density_diffrn 1.382
_exptl_crystal_description block
_exptl_crystal_F_000 460
_exptl_crystal_size_max 0.25
_exptl_crystal_size_mid 0.23
_exptl_crystal_size_min 0.15
_refine_diff_density_max 0.425
_refine_diff_density_min -0.473
_refine_diff_density_rms 0.082
_refine_ls_extinction_method none
_refine_ls_goodness_of_fit_ref 1.059
_refine_ls_hydrogen_treatment constr
_refine_ls_matrix_type full
_refine_ls_number_parameters 241
_refine_ls_number_reflns 6288
_refine_ls_number_restraints 0
_refine_ls_restrained_S_all 1.059
_refine_ls_R_factor_all 0.0340
_refine_ls_R_factor_gt 0.0295
_refine_ls_shift/su_max 0.002
_refine_ls_shift/su_mean 0.000
_refine_ls_structure_factor_coef Fsqd
_refine_ls_weighting_details 'w=1/[\s^2^(Fo^2^)+(0.0377P)^2^+0.2093P] where P=(Fo^2^+2Fc^2^)/3'
_refine_ls_weighting_scheme calc
_refine_ls_wR_factor_gt 0.0773
_refine_ls_wR_factor_ref 0.0797
_reflns_Friedel_coverage 0.000
_reflns_number_gt 5669
_reflns_number_total 6288
_reflns_threshold_expression 'I > 2\s(I)'
_cod_data_source_file d2dt03801c2.cif
_cod_data_source_block a1
_cod_database_code 7712449
_shelx_shelxl_version_number 2016/6
_shelx_space_group_comment
;
The symmetry employed for this shelxl refinement is uniquely defined
by the following loop, which should always be used as a source of
symmetry information in preference to the above space-group names.
They are only intended as comments.
;
_shelx_estimated_absorpt_t_max 0.850
_shelx_estimated_absorpt_t_min 0.768
_olex2_refinement_description
;
1. Fixed Uiso
 At 1.2 times of:
  All C(H) groups, All C(H,H) groups
 At 1.5 times of:
  All C(H,H,H) groups
2.a Ternary CH refined with riding coordinates:
 C8(H8), C11(H11)
2.b Secondary CH2 refined with riding coordinates:
 C7(H7A,H7B)
2.c Aromatic/amide H refined with riding coordinates:
 C17(H17), C18(H18), C21(H21), C19(H19), C3(H3), C20(H20), C5(H5), C4(H4)
2.d Idealised Me refined as rotating group:
 C14(H14A,H14B,H14C), C15(H15A,H15B,H15C), C10(H10A,H10B,H10C), C12(H12A,H12B,
 H12C), C9(H9A,H9B,H9C), C13(H13A,H13B,H13C)
;
_olex2_submission_special_instructions 'No special instructions were received'

loop_
_space_group_symop_operation_xyz
'x, y, z'
'-x, -y, -z'

loop_
_atom_site_label
_atom_site_type_symbol
_atom_site_fract_x
_atom_site_fract_y
_atom_site_fract_z
_atom_site_U_iso_or_equiv
_atom_site_adp_type
_atom_site_occupancy
_atom_site_site_symmetry_order
_atom_site_calc_flag
_atom_site_refinement_flags_posn
_atom_site_refinement_flags_adp
_atom_site_refinement_flags_occupancy
_atom_site_disorder_assembly
_atom_site_disorder_group
P1 P 0.16297(4) 0.36549(4) 0.17412(3) 0.01355(7) Uani 1 1 d . . . . .
O1 O 0.13453(12) 0.20696(11) 0.20494(8) 0.01791(19) Uani 1 1 d . . . . .
N1 N 0.28678(12) 0.69462(13) 0.47480(9) 0.0141(2) Uani 1 1 d . . . . .
C1 C 0.23198(14) 0.40010(15) 0.37669(10) 0.0137(2) Uani 1 1 d . . . . .
C6 C 0.27195(15) 0.44431(15) 0.48809(11) 0.0150(2) Uani 1 1 d . . . . .
C7 C 0.33876(15) 0.61420(16) 0.54477(11) 0.0163(2) Uani 1 1 d . . . . .
H7A H 0.304113 0.648589 0.615957 0.020 Uiso 1 1 calc R U . . .
H7B H 0.451560 0.638147 0.556988 0.020 Uiso 1 1 calc R U . . .
C17 C 0.54336(16) 0.77023(15) 0.26086(11) 0.0164(2) Uani 1 1 d . . . . .
H17 H 0.528101 0.688208 0.288120 0.020 Uiso 1 1 calc R U . . .
C8 C 0.27436(16) 0.31623(16) 0.06433(11) 0.0186(3) Uani 1 1 d . . . . .
H8 H 0.222339 0.209226 0.014375 0.022 Uiso 1 1 calc R U . . .
C16 C 0.41741(15) 0.81789(14) 0.23051(10) 0.0145(2) Uani 1 1 d . . . . .
C18 C 0.69077(16) 0.84121(17) 0.25173(11) 0.0186(3) Uani 1 1 d . . . . .
H18 H 0.774684 0.807881 0.273534 0.022 Uiso 1 1 calc R U . . .
C21 C 0.44460(16) 0.93999(15) 0.19137(11) 0.0177(2) Uani 1 1 d . . . . .
H21 H 0.361629 0.976236 0.171737 0.021 Uiso 1 1 calc R U . . .
C2 C 0.17548(15) 0.24399(15) 0.31573(11) 0.0153(2) Uani 1 1 d . . . . .
C14 C 0.39413(16) 0.84768(15) 0.50278(11) 0.0185(3) Uani 1 1 d . . . . .
H14A H 0.399303 0.906987 0.579646 0.028 Uiso 1 1 calc R U . . .
H14B H 0.358665 0.902110 0.458504 0.028 Uiso 1 1 calc R U . . .
H14C H 0.495674 0.835525 0.488755 0.028 Uiso 1 1 calc R U . . .
C19 C 0.71571(17) 0.96006(17) 0.21107(11) 0.0201(3) Uani 1 1 d . . . . .
H19 H 0.815920 1.007458 0.203904 0.024 Uiso 1 1 calc R U . . .
C3 C 0.16009(16) 0.13112(16) 0.36154(12) 0.0189(3) Uani 1 1 d . . . . .
H3 H 0.124142 0.025146 0.318270 0.023 Uiso 1 1 calc R U . . .
C20 C 0.59178(17) 1.00878(17) 0.18094(12) 0.0208(3) Uani 1 1 d . . . . .
H20 H 0.607722 1.090004 0.152892 0.025 Uiso 1 1 calc R U . . .
C11 C -0.02661(16) 0.35380(16) 0.11128(11) 0.0186(3) Uani 1 1 d . . . . .
H11 H -0.015154 0.433895 0.076769 0.022 Uiso 1 1 calc R U . . .
C5 C 0.25435(15) 0.33417(17) 0.53745(11) 0.0184(3) Uani 1 1 d . . . . .
H5 H 0.279596 0.364664 0.613865 0.022 Uiso 1 1 calc R U . . .
C4 C 0.19953(16) 0.17910(17) 0.47403(12) 0.0198(3) Uani 1 1 d . . . . .
H4 H 0.188659 0.104239 0.507910 0.024 Uiso 1 1 calc R U . . .
C15 C 0.13417(15) 0.71753(16) 0.49618(12) 0.0189(3) Uani 1 1 d . . . . .
H15A H 0.062894 0.617961 0.484394 0.028 Uiso 1 1 calc R U . . .
H15B H 0.096767 0.764141 0.446931 0.028 Uiso 1 1 calc R U . . .
H15C H 0.142197 0.785591 0.571328 0.028 Uiso 1 1 calc R U . . .
C10 C 0.2819(2) 0.42150(19) -0.00146(13) 0.0261(3) Uani 1 1 d . . . . .
H10A H 0.179211 0.407900 -0.037767 0.039 Uiso 1 1 calc R U . . .
H10B H 0.348533 0.395694 -0.055872 0.039 Uiso 1 1 calc R U . . .
H10C H 0.322675 0.528724 0.046866 0.039 Uiso 1 1 calc R U . . .
C12 C -0.10233(19) 0.19813(19) 0.02257(13) 0.0277(3) Uani 1 1 d . . . . .
H12A H -0.041547 0.181040 -0.036405 0.042 Uiso 1 1 calc R U . . .
H12B H -0.205213 0.197526 -0.005521 0.042 Uiso 1 1 calc R U . . .
H12C H -0.108708 0.116162 0.052843 0.042 Uiso 1 1 calc R U . . .
C9 C 0.43300(18) 0.31542(19) 0.11062(14) 0.0275(3) Uani 1 1 d . . . . .
H9A H 0.491064 0.420938 0.153644 0.041 Uiso 1 1 calc R U . . .
H9B H 0.486537 0.272114 0.051069 0.041 Uiso 1 1 calc R U . . .
H9C H 0.423059 0.252672 0.156802 0.041 Uiso 1 1 calc R U . . .
C13 C -0.12586(17) 0.39426(19) 0.19943(13) 0.0258(3) Uani 1 1 d . . . . .
H13A H -0.131514 0.323224 0.239339 0.039 Uiso 1 1 calc R U . . .
H13B H -0.228708 0.385618 0.165969 0.039 Uiso 1 1 calc R U . . .
H13C H -0.080984 0.499869 0.249480 0.039 Uiso 1 1 calc R U . . .
Ni1 Ni 0.24477(2) 0.55499(2) 0.31805(2) 0.01210(5) Uani 1 1 d . . . . .
S1 S 0.22973(4) 0.72947(4) 0.23934(3) 0.01590(7) Uani 1 1 d . . . . .

loop_
_atom_site_aniso_label
_atom_site_aniso_U_11
_atom_site_aniso_U_22
_atom_site_aniso_U_33
_atom_site_aniso_U_23
_atom_site_aniso_U_13
_atom_site_aniso_U_12
P1 0.01546(15) 0.01132(14) 0.01356(15) 0.00448(11) 0.00256(11) 0.00262(11)
O1 0.0249(5) 0.0119(4) 0.0160(4) 0.0053(3) 0.0022(4) 0.0025(4)
N1 0.0119(5) 0.0133(5) 0.0155(5) 0.0031(4) 0.0030(4) 0.0027(4)
C1 0.0127(5) 0.0136(5) 0.0159(6) 0.0060(4) 0.0042(4) 0.0039(4)
C6 0.0130(5) 0.0181(6) 0.0166(6) 0.0077(5) 0.0040(4) 0.0064(4)
C7 0.0158(6) 0.0188(6) 0.0148(5) 0.0056(5) 0.0025(4) 0.0060(5)
C17 0.0199(6) 0.0141(5) 0.0160(6) 0.0059(5) 0.0033(5) 0.0048(5)
C8 0.0227(6) 0.0153(6) 0.0184(6) 0.0051(5) 0.0081(5) 0.0059(5)
C16 0.0174(6) 0.0109(5) 0.0132(5) 0.0029(4) 0.0013(4) 0.0019(4)
C18 0.0190(6) 0.0199(6) 0.0171(6) 0.0059(5) 0.0041(5) 0.0060(5)
C21 0.0202(6) 0.0149(6) 0.0173(6) 0.0069(5) 0.0001(5) 0.0024(5)
C2 0.0169(6) 0.0149(6) 0.0166(6) 0.0073(5) 0.0046(4) 0.0056(5)
C14 0.0172(6) 0.0134(5) 0.0191(6) 0.0012(5) 0.0036(5) -0.0008(5)
C19 0.0197(6) 0.0198(6) 0.0184(6) 0.0058(5) 0.0051(5) 0.0013(5)
C3 0.0203(6) 0.0154(6) 0.0256(7) 0.0107(5) 0.0075(5) 0.0074(5)
C20 0.0243(7) 0.0174(6) 0.0196(6) 0.0089(5) 0.0022(5) 0.0001(5)
C11 0.0164(6) 0.0189(6) 0.0194(6) 0.0083(5) -0.0002(5) 0.0010(5)
C5 0.0167(6) 0.0252(7) 0.0189(6) 0.0113(5) 0.0052(5) 0.0106(5)
C4 0.0201(6) 0.0218(6) 0.0265(7) 0.0159(6) 0.0088(5) 0.0108(5)
C15 0.0143(6) 0.0192(6) 0.0237(6) 0.0064(5) 0.0074(5) 0.0054(5)
C10 0.0360(8) 0.0249(7) 0.0219(7) 0.0107(6) 0.0136(6) 0.0101(6)
C12 0.0262(7) 0.0273(8) 0.0204(7) 0.0052(6) -0.0046(6) -0.0040(6)
C9 0.0239(7) 0.0273(8) 0.0347(8) 0.0104(6) 0.0111(6) 0.0123(6)
C13 0.0152(6) 0.0297(8) 0.0299(8) 0.0083(6) 0.0046(5) 0.0040(6)
Ni1 0.01262(8) 0.00985(8) 0.01352(8) 0.00412(6) 0.00229(6) 0.00226(6)
S1 0.01584(14) 0.01273(14) 0.01993(15) 0.00769(12) 0.00174(11) 0.00273(11)

loop_
_atom_type_symbol
_atom_type_description
_atom_type_scat_dispersion_real
_atom_type_scat_dispersion_imag
_atom_type_scat_source
C C 0.0033 0.0016 'International Tables Vol C Tables 4.2.6.8 and 6.1.1.4'
H H 0.0000 0.0000 'International Tables Vol C Tables 4.2.6.8 and 6.1.1.4'
N N 0.0061 0.0033 'International Tables Vol C Tables 4.2.6.8 and 6.1.1.4'
Ni Ni 0.3393 1.1124 'International Tables Vol C Tables 4.2.6.8 and 6.1.1.4'
O O 0.0106 0.0060 'International Tables Vol C Tables 4.2.6.8 and 6.1.1.4'
P P 0.1023 0.0942 'International Tables Vol C Tables 4.2.6.8 and 6.1.1.4'
S S 0.1246 0.1234 'International Tables Vol C Tables 4.2.6.8 and 6.1.1.4'

loop_
_geom_angle_atom_site_label_1
_geom_angle_atom_site_label_2
_geom_angle_atom_site_label_3
_geom_angle
_geom_angle_site_symmetry_1
_geom_angle_site_symmetry_3
_geom_angle_publ_flag
O1 P1 C8 100.31(6) . . ?
O1 P1 C11 102.73(6) . . ?
O1 P1 Ni1 108.07(4) . . ?
C8 P1 Ni1 123.25(5) . . ?
C11 P1 C8 106.52(7) . . ?
C11 P1 Ni1 113.35(5) . . ?
C2 O1 P1 110.39(8) . . ?
C7 N1 Ni1 109.88(8) . . ?
C14 N1 C7 109.24(11) . . ?
C14 N1 C15 107.95(10) . . ?
C14 N1 Ni1 117.23(9) . . ?
C15 N1 C7 109.31(11) . . ?
C15 N1 Ni1 102.87(8) . . ?
C6 C1 C2 118.72(12) . . ?
C6 C1 Ni1 117.68(10) . . ?
C2 C1 Ni1 123.46(10) . . ?
C1 C6 C7 114.15(12) . . ?
C1 C6 C5 120.28(12) . . ?
C5 C6 C7 125.52(12) . . ?
N1 C7 C6 108.03(11) . . ?
N1 C7 H7A 110.1 . . ?
N1 C7 H7B 110.1 . . ?
C6 C7 H7A 110.1 . . ?
C6 C7 H7B 110.1 . . ?
H7A C7 H7B 108.4 . . ?
C16 C17 H17 119.4 . . ?
C18 C17 H17 119.4 . . ?
C18 C17 C16 121.11(13) . . ?
P1 C8 H8 107.6 . . ?
C10 C8 P1 112.34(10) . . ?
C10 C8 H8 107.6 . . ?
C10 C8 C9 112.13(13) . . ?
C9 C8 P1 109.43(10) . . ?
C9 C8 H8 107.6 . . ?
C17 C16 C21 117.78(12) . . ?
C17 C16 S1 122.34(10) . . ?
C21 C16 S1 119.88(10) . . ?
C17 C18 H18 119.8 . . ?
C19 C18 C17 120.49(13) . . ?
C19 C18 H18 119.8 . . ?
C16 C21 H21 119.6 . . ?
C20 C21 C16 120.79(13) . . ?
C20 C21 H21 119.6 . . ?
O1 C2 C1 116.11(12) . . ?
C3 C2 O1 121.27(12) . . ?
C3 C2 C1 122.62(13) . . ?
N1 C14 H14A 109.5 . . ?
N1 C14 H14B 109.5 . . ?
N1 C14 H14C 109.5 . . ?
H14A C14 H14B 109.5 . . ?
H14A C14 H14C 109.5 . . ?
H14B C14 H14C 109.5 . . ?
C18 C19 H19 120.5 . . ?
C18 C19 C20 118.98(13) . . ?
C20 C19 H19 120.5 . . ?
C2 C3 H3 121.3 . . ?
C2 C3 C4 117.39(13) . . ?
C4 C3 H3 121.3 . . ?
C21 C20 H20 119.6 . . ?
C19 C20 C21 120.83(14) . . ?
C19 C20 H20 119.6 . . ?
P1 C11 H11 107.5 . . ?
C12 C11 P1 113.44(11) . . ?
C12 C11 H11 107.5 . . ?
C13 C11 P1 109.09(10) . . ?
C13 C11 H11 107.5 . . ?
C13 C11 C12 111.58(12) . . ?
C6 C5 H5 120.2 . . ?
C4 C5 C6 119.52(13) . . ?
C4 C5 H5 120.2 . . ?
C3 C4 H4 119.3 . . ?
C5 C4 C3 121.43(13) . . ?
C5 C4 H4 119.3 . . ?
N1 C15 H15A 109.5 . . ?
N1 C15 H15B 109.5 . . ?
N1 C15 H15C 109.5 . . ?
H15A C15 H15B 109.5 . . ?
H15A C15 H15C 109.5 . . ?
H15B C15 H15C 109.5 . . ?
C8 C10 H10A 109.5 . . ?
C8 C10 H10B 109.5 . . ?
C8 C10 H10C 109.5 . . ?
H10A C10 H10B 109.5 . . ?
H10A C10 H10C 109.5 . . ?
H10B C10 H10C 109.5 . . ?
C11 C12 H12A 109.5 . . ?
C11 C12 H12B 109.5 . . ?
C11 C12 H12C 109.5 . . ?
H12A C12 H12B 109.5 . . ?
H12A C12 H12C 109.5 . . ?
H12B C12 H12C 109.5 . . ?
C8 C9 H9A 109.5 . . ?
C8 C9 H9B 109.5 . . ?
C8 C9 H9C 109.5 . . ?
H9A C9 H9B 109.5 . . ?
H9A C9 H9C 109.5 . . ?
H9B C9 H9C 109.5 . . ?
C11 C13 H13A 109.5 . . ?
C11 C13 H13B 109.5 . . ?
C11 C13 H13C 109.5 . . ?
H13A C13 H13B 109.5 . . ?
H13A C13 H13C 109.5 . . ?
H13B C13 H13C 109.5 . . ?
P1 Ni1 S1 94.310(14) . . ?
N1 Ni1 P1 163.11(3) . . ?
N1 Ni1 S1 99.13(3) . . ?
C1 Ni1 P1 81.89(4) . . ?
C1 Ni1 N1 83.64(5) . . ?
C1 Ni1 S1 173.02(4) . . ?
C16 S1 Ni1 107.03(5) . . ?

loop_
_geom_bond_atom_site_label_1
_geom_bond_atom_site_label_2
_geom_bond_distance
_geom_bond_site_symmetry_2
_geom_bond_publ_flag
P1 O1 1.6604(10) . ?
P1 C8 1.8264(14) . ?
P1 C11 1.8235(14) . ?
P1 Ni1 2.0947(4) . ?
O1 C2 1.3904(16) . ?
N1 C7 1.4920(18) . ?
N1 C14 1.4766(17) . ?
N1 C15 1.4861(17) . ?
N1 Ni1 2.0171(11) . ?
C1 C6 1.3883(18) . ?
C1 C2 1.3939(18) . ?
C1 Ni1 1.8641(13) . ?
C6 C7 1.5017(19) . ?
C6 C5 1.3928(19) . ?
C7 H7A 0.9900 . ?
C7 H7B 0.9900 . ?
C17 H17 0.9500 . ?
C17 C16 1.4014(18) . ?
C17 C18 1.3951(19) . ?
C8 H8 1.0000 . ?
C8 C10 1.521(2) . ?
C8 C9 1.529(2) . ?
C16 C21 1.4018(18) . ?
C16 S1 1.7596(14) . ?
C18 H18 0.9500 . ?
C18 C19 1.387(2) . ?
C21 H21 0.9500 . ?
C21 C20 1.393(2) . ?
C2 C3 1.3831(19) . ?
C14 H14A 0.9800 . ?
C14 H14B 0.9800 . ?
C14 H14C 0.9800 . ?
C19 H19 0.9500 . ?
C19 C20 1.391(2) . ?
C3 H3 0.9500 . ?
C3 C4 1.398(2) . ?
C20 H20 0.9500 . ?
C11 H11 1.0000 . ?
C11 C12 1.530(2) . ?
C11 C13 1.529(2) . ?
C5 H5 0.9500 . ?
C5 C4 1.392(2) . ?
C4 H4 0.9500 . ?
C15 H15A 0.9800 . ?
C15 H15B 0.9800 . ?
C15 H15C 0.9800 . ?
C10 H10A 0.9800 . ?
C10 H10B 0.9800 . ?
C10 H10C 0.9800 . ?
C12 H12A 0.9800 . ?
C12 H12B 0.9800 . ?
C12 H12C 0.9800 . ?
C9 H9A 0.9800 . ?
C9 H9B 0.9800 . ?
C9 H9C 0.9800 . ?
C13 H13A 0.9800 . ?
C13 H13B 0.9800 . ?
C13 H13C 0.9800 . ?
Ni1 S1 2.2524(4) . ?

loop_
_geom_torsion_atom_site_label_1
_geom_torsion_atom_site_label_2
_geom_torsion_atom_site_label_3
_geom_torsion_atom_site_label_4
_geom_torsion
_geom_torsion_site_symmetry_1
_geom_torsion_site_symmetry_2
_geom_torsion_site_symmetry_3
_geom_torsion_site_symmetry_4
_geom_torsion_publ_flag
P1 O1 C2 C1 -0.80(14) . . . . ?
P1 O1 C2 C3 179.09(11) . . . . ?
O1 P1 C8 C10 164.44(10) . . . . ?
O1 P1 C8 C9 -70.33(11) . . . . ?
O1 P1 C11 C12 -49.93(12) . . . . ?
O1 P1 C11 C13 75.12(11) . . . . ?
O1 C2 C3 C4 -178.02(12) . . . . ?
C1 C6 C7 N1 22.77(15) . . . . ?
C1 C6 C5 C4 1.4(2) . . . . ?
C1 C2 C3 C4 1.9(2) . . . . ?
C6 C1 C2 O1 178.75(11) . . . . ?
C6 C1 C2 C3 -1.1(2) . . . . ?
C6 C1 Ni1 P1 -178.75(10) . . . . ?
C6 C1 Ni1 N1 -7.49(10) . . . . ?
C6 C5 C4 C3 -0.6(2) . . . . ?
C7 C6 C5 C4 -175.91(13) . . . . ?
C17 C16 C21 C20 1.41(19) . . . . ?
C17 C16 S1 Ni1 4.78(12) . . . . ?
C17 C18 C19 C20 0.9(2) . . . . ?
C8 P1 O1 C2 128.97(9) . . . . ?
C8 P1 C11 C12 55.05(12) . . . . ?
C8 P1 C11 C13 -179.90(10) . . . . ?
C16 C17 C18 C19 -0.7(2) . . . . ?
C16 C21 C20 C19 -1.3(2) . . . . ?
C18 C17 C16 C21 -0.44(19) . . . . ?
C18 C17 C16 S1 179.19(10) . . . . ?
C18 C19 C20 C21 0.1(2) . . . . ?
C21 C16 S1 Ni1 -175.60(9) . . . . ?
C2 C1 C6 C7 177.06(11) . . . . ?
C2 C1 C6 C5 -0.54(19) . . . . ?
C2 C1 Ni1 P1 -3.01(11) . . . . ?
C2 C1 Ni1 N1 168.24(12) . . . . ?
C2 C3 C4 C5 -1.0(2) . . . . ?
C14 N1 C7 C6 -157.20(10) . . . . ?
C11 P1 O1 C2 -121.31(9) . . . . ?
C11 P1 C8 C10 57.73(12) . . . . ?
C11 P1 C8 C9 -177.04(10) . . . . ?
C5 C6 C7 N1 -159.78(12) . . . . ?
C15 N1 C7 C6 84.89(12) . . . . ?
Ni1 P1 O1 C2 -1.23(9) . . . . ?
Ni1 P1 C8 C10 -75.81(12) . . . . ?
Ni1 P1 C8 C9 49.42(12) . . . . ?
Ni1 P1 C11 C12 -166.28(9) . . . . ?
Ni1 P1 C11 C13 -41.23(11) . . . . ?
Ni1 N1 C7 C6 -27.30(12) . . . . ?
Ni1 C1 C6 C7 -7.00(15) . . . . ?
Ni1 C1 C6 C5 175.40(10) . . . . ?
Ni1 C1 C2 O1 3.06(17) . . . . ?
Ni1 C1 C2 C3 -176.84(11) . . . . ?
S1 C16 C21 C20 -178.23(11) . . . . ?
